data_4071615
loop_
_publ_author_name
'Ye, Jiansheng'
'Zhang, Xiaoming'
'Chen, Wanzhi'
'Shimada, Shigeru'

_publ_section_title
;
 Dinuclear Palladacyclic Complexes Derived from C&#x2212;N Cleavage of an
 Imidazolium Salt: Synthesis, Structural Characterization, and Their Uses
 for C&#x2212;C Coupling
;
_journal_issue 16
_journal_name_full Organometallics
_journal_page_first 4166
_journal_paper_doi 10.1021/om800272k
_journal_volume 27
_journal_year 2008
_chemical_formula_sum 'C38 H70 Cl2 N12 O10 Pd2'
_chemical_formula_weight 1138.76
_chemical_name_systematic
; 
 ? 
;
_space_group_IT_number 15
_symmetry_cell_setting monoclinic
_symmetry_space_group_name_Hall '-C 2yc'
_symmetry_space_group_name_H-M 'C 1 2/c 1'
_atom_sites_solution_hydrogens geom
_atom_sites_solution_primary direct
_atom_sites_solution_secondary difmap
_audit_creation_method SHELXL-97
_cell_angle_alpha 90.00
_cell_angle_beta 91.755(2)
_cell_angle_gamma 90.00
_cell_formula_units_Z 4
_cell_length_a 23.109(4)
_cell_length_b 9.8636(18)
_cell_length_c 22.869(4)
_cell_measurement_temperature 298(2)
_cell_volume 5210.3(16)
_computing_cell_refinement 'Bruker XSCANS'
_computing_data_collection 'Bruker XSCANS'
_computing_data_reduction 'Bruker SHELXTL'
_computing_molecular_graphics 'Bruker SHELXTL'
_computing_publication_material 'Bruker SHELXTL'
_computing_structure_refinement 'SHELXL-97 (Sheldrick, 1997)'
_computing_structure_solution 'SHELXS-97 (Sheldrick, 1990)'
_diffrn_ambient_temperature 298(2)
_diffrn_measured_fraction_theta_full 0.997
_diffrn_measured_fraction_theta_max 0.997
_diffrn_measurement_device_type 'Bruker P4'
_diffrn_measurement_method '\w scans'
_diffrn_radiation_monochromator graphite
_diffrn_radiation_source 'fine-focus sealed tube'
_diffrn_radiation_type MoK\a
_diffrn_radiation_wavelength 0.71073
_diffrn_reflns_av_R_equivalents 0.0276
_diffrn_reflns_av_sigmaI/netI 0.0332
_diffrn_reflns_limit_h_max 27
_diffrn_reflns_limit_h_min -27
_diffrn_reflns_limit_k_max 11
_diffrn_reflns_limit_k_min -11
_diffrn_reflns_limit_l_max 20
_diffrn_reflns_limit_l_min -27
_diffrn_reflns_number 13099
_diffrn_reflns_theta_full 25.00
_diffrn_reflns_theta_max 25.00
_diffrn_reflns_theta_min 1.76
_exptl_absorpt_coefficient_mu 0.853
_exptl_absorpt_correction_T_max 0.9045
_exptl_absorpt_correction_T_min 0.8755
_exptl_absorpt_correction_type multi-scan
_exptl_absorpt_process_details sadabs
_exptl_crystal_colour yellow
_exptl_crystal_density_diffrn 1.452
_exptl_crystal_density_meas 0
_exptl_crystal_density_method 'not measured'
_exptl_crystal_description prism
_exptl_crystal_F_000 2352
_exptl_crystal_size_max 0.16
_exptl_crystal_size_mid 0.15
_exptl_crystal_size_min 0.12
_refine_diff_density_max 1.050
_refine_diff_density_min -1.064
_refine_diff_density_rms 0.103
_refine_ls_extinction_method none
_refine_ls_goodness_of_fit_ref 1.102
_refine_ls_hydrogen_treatment constr
_refine_ls_matrix_type full
_refine_ls_number_parameters 292
_refine_ls_number_reflns 4581
_refine_ls_number_restraints 576
_refine_ls_restrained_S_all 1.174
_refine_ls_R_factor_all 0.0664
_refine_ls_R_factor_gt 0.0474
_refine_ls_shift/su_max 0.001
_refine_ls_shift/su_mean 0.000
_refine_ls_structure_factor_coef Fsqd
_refine_ls_weighting_details 'calc w=1/[\s^2^(Fo^2^)+(0.0548P)^2^+38.7557P] where P=(Fo^2^+2Fc^2^)/3'
_refine_ls_weighting_scheme calc
_refine_ls_wR_factor_gt 0.1186
_refine_ls_wR_factor_ref 0.1371
_reflns_number_gt 3671
_reflns_number_total 4581
_reflns_threshold_expression >2sigma(I)
_cod_data_source_file om800272k-file003.cif
_cod_data_source_block 070710a
_cod_depositor_comments
;
The following automatic conversions were performed:

'_symmetry_cell_setting' value 'Monoclinic' changed to 'monoclinic'
according to /home/saulius/struct/CIF-dictionaries/cif_core.dic
dictionary named 'cif_core.dic' version 2.4.1 from 2010-06-29.

Automatic conversion script
Id: cif_fix_values 1715 2011-07-08 13:25:40Z adriana 
;
_cod_original_cell_volume 5210.2(17)
_cod_original_sg_symbol_H-M C2/c
_cod_database_code 4071615

loop_
_symmetry_equiv_pos_as_xyz
'x, y, z'
'-x, y, -z+1/2'
'x+1/2, y+1/2, z'
'-x+1/2, y+1/2, -z+1/2'
'-x, -y, -z'
'x, -y, z-1/2'
'-x+1/2, -y+1/2, -z'
'x+1/2, -y+1/2, z-1/2'

loop_
_atom_site_label
_atom_site_type_symbol
_atom_site_fract_x
_atom_site_fract_y
_atom_site_fract_z
_atom_site_U_iso_or_equiv
_atom_site_adp_type
_atom_site_occupancy
_atom_site_symmetry_multiplicity
_atom_site_calc_flag
_atom_site_refinement_flags
Pd1 Pd 0.044064(16) 0.86651(4) 0.313412(17) 0.03097(16) Uani 1 1 d .
Cl1 Cl 0.3277(2) 0.7980(5) 0.97354(18) 0.1716(17) Uani 1 1 d U
N1 N 0.1230(2) 0.9675(5) 0.3274(2) 0.0403(10) Uani 1 1 d U
N2 N 0.1691(2) 0.9506(5) 0.2933(2) 0.0449(11) Uani 1 1 d U
N3 N 0.0734(2) 1.0544(5) 0.4028(2) 0.0420(10) Uani 1 1 d U
N4 N -0.0178(2) 1.0299(5) 0.4116(2) 0.0434(11) Uani 1 1 d U
N5 N 0.06583(18) 0.7657(5) 0.23922(19) 0.0339(9) Uani 1 1 d U
N6 N 0.0531(2) 0.6828(5) 0.1513(2) 0.0393(10) Uani 1 1 d U
O1 O 0.2627(2) 1.0038(6) 0.2746(2) 0.0673(13) Uani 1 1 d U
O2 O 0.3558(4) 0.3227(9) 0.0209(3) 0.158(3) Uani 1 1 d U
H2A H 0.3315 0.3089 0.0474 0.190 Uiso 1 1 d R
H2B H 0.3520 0.2599 -0.0044 0.190 Uiso 1 1 d R
O3 O 0.3304(4) 0.0869(7) 0.9431(3) 0.115(2) Uani 1 1 d .
H3A H 0.2995 0.1243 0.9300 0.138 Uiso 1 1 d R
H3B H 0.3234 0.0039 0.9500 0.138 Uiso 1 1 d R
O4 O 0.2680(4) 0.5333(12) 0.9495(4) 0.172(3) Uani 1 1 d U
H4A H 0.2920 0.5986 0.9513 0.206 Uiso 1 1 d R
H4B H 0.2382 0.5568 0.9680 0.206 Uiso 1 1 d R
O5 O 0.2671(5) 0.2368(11) 0.1045(4) 0.177(4) Uani 1 1 d U
H5D H 0.2560 0.1598 0.0919 0.212 Uiso 1 1 d R
H5E H 0.2387 0.2915 0.1039 0.212 Uiso 1 1 d R
C1 C 0.1259(3) 1.0446(6) 0.3743(3) 0.0427(12) Uani 1 1 d U
C2 C 0.1763(3) 1.1130(7) 0.3922(3) 0.0522(13) Uani 1 1 d U
H2 H 0.1779 1.1657 0.4259 0.063 Uiso 1 1 calc R
C3 C 0.2229(3) 1.0989(7) 0.3581(3) 0.0558(14) Uani 1 1 d U
H3 H 0.2576 1.1430 0.3671 0.067 Uiso 1 1 calc R
C4 C 0.2169(3) 1.0156(7) 0.3087(3) 0.0522(14) Uani 1 1 d U
C5 C 0.2554(3) 0.9225(11) 0.2232(4) 0.085(2) Uani 1 1 d U
H5A H 0.2457 0.8315 0.2342 0.128 Uiso 1 1 calc R
H5B H 0.2908 0.9220 0.2023 0.128 Uiso 1 1 calc R
H5C H 0.2248 0.9595 0.1988 0.128 Uiso 1 1 calc R
C6 C 0.0263(3) 0.9829(6) 0.3810(3) 0.0423(12) Uani 1 1 d U
C7 C 0.0012(3) 1.1256(7) 0.4527(3) 0.0521(13) Uani 1 1 d U
H7 H -0.0217 1.1706 0.4792 0.062 Uiso 1 1 calc R
C8 C 0.0576(3) 1.1413(7) 0.4473(3) 0.0488(13) Uani 1 1 d U
H8 H 0.0818 1.1989 0.4689 0.059 Uiso 1 1 calc R
C9 C -0.0797(3) 1.0025(7) 0.3995(3) 0.0521(14) Uani 1 1 d U
H9A H -0.0996 0.9945 0.4361 0.063 Uiso 1 1 calc R
H9B H -0.0841 0.9175 0.3785 0.063 Uiso 1 1 calc R
C10 C -0.1065(4) 1.1165(9) 0.3633(4) 0.0754(18) Uani 1 1 d U
H10A H -0.1467 1.0939 0.3550 0.090 Uiso 1 1 calc R
H10B H -0.1059 1.1979 0.3871 0.090 Uiso 1 1 calc R
C11 C -0.0805(4) 1.1478(9) 0.3093(4) 0.0825(19) Uani 1 1 d U
H11A H -0.0791 1.0654 0.2862 0.099 Uiso 1 1 calc R
H11B H -0.0408 1.1758 0.3176 0.099 Uiso 1 1 calc R
C12 C -0.1097(6) 1.2559(11) 0.2727(5) 0.126(4) Uani 1 1 d U
H12A H -0.1464 1.2229 0.2578 0.189 Uiso 1 1 calc R
H12B H -0.0857 1.2789 0.2406 0.189 Uiso 1 1 calc R
H12C H -0.1157 1.3349 0.2962 0.189 Uiso 1 1 calc R
C13 C 0.0298(2) 0.7646(6) 0.1919(2) 0.0357(11) Uani 1 1 d U
C14 C 0.1047(3) 0.6308(7) 0.1731(3) 0.0467(13) Uani 1 1 d U
H14 H 0.1294 0.5718 0.1543 0.056 Uiso 1 1 calc R
C15 C 0.1121(2) 0.6830(6) 0.2274(3) 0.0413(12) Uani 1 1 d U
H15 H 0.1434 0.6658 0.2528 0.050 Uiso 1 1 calc R
C16 C 0.0267(3) 0.6454(7) 0.0947(3) 0.0505(13) Uani 1 1 d U
H16A H 0.0548 0.6577 0.0645 0.061 Uiso 1 1 calc R
H16B H -0.0058 0.7051 0.0860 0.061 Uiso 1 1 calc R
C17 C 0.0057(3) 0.4985(8) 0.0940(3) 0.0657(17) Uani 1 1 d U
H17A H -0.0097 0.4780 0.0551 0.079 Uiso 1 1 calc R
H17B H 0.0389 0.4399 0.1013 0.079 Uiso 1 1 calc R
C18 C -0.0392(4) 0.4643(10) 0.1370(4) 0.0775(18) Uani 1 1 d U
H18A H -0.0410 0.3665 0.1408 0.093 Uiso 1 1 calc R
H18B H -0.0272 0.5010 0.1748 0.093 Uiso 1 1 calc R
C19 C -0.0958(5) 0.5131(14) 0.1225(5) 0.128(4) Uani 1 1 d U
H19A H -0.0933 0.6046 0.1085 0.193 Uiso 1 1 calc R
H19B H -0.1189 0.5107 0.1566 0.193 Uiso 1 1 calc R
H19C H -0.1132 0.4569 0.0926 0.193 Uiso 1 1 calc R

loop_
_atom_site_aniso_label
_atom_site_aniso_U_11
_atom_site_aniso_U_22
_atom_site_aniso_U_33
_atom_site_aniso_U_23
_atom_site_aniso_U_13
_atom_site_aniso_U_12
Pd1 0.0275(2) 0.0344(3) 0.0309(2) -0.00064(18) -0.00020(16) -0.00220(18)
Cl1 0.169(4) 0.216(5) 0.131(3) 0.051(3) 0.005(3) 0.044(3)
N1 0.034(2) 0.045(2) 0.042(2) 0.0015(19) -0.0026(18) -0.0030(18)
N2 0.033(2) 0.054(2) 0.048(2) 0.001(2) 0.0006(19) -0.005(2)
N3 0.045(2) 0.044(2) 0.038(2) -0.0047(19) -0.0023(19) -0.0051(19)
N4 0.045(2) 0.047(2) 0.038(2) -0.001(2) 0.0034(19) -0.002(2)
N5 0.029(2) 0.038(2) 0.035(2) 0.0011(18) 0.0005(17) 0.0027(18)
N6 0.040(2) 0.040(2) 0.037(2) -0.0029(19) 0.0051(19) 0.0009(19)
O1 0.043(2) 0.082(3) 0.077(3) -0.007(3) 0.006(2) -0.012(2)
O2 0.219(8) 0.160(7) 0.096(5) -0.033(5) 0.032(5) -0.112(6)
O3 0.150(7) 0.079(5) 0.118(6) -0.019(4) 0.014(5) 0.019(5)
O4 0.129(6) 0.235(8) 0.154(7) -0.063(6) 0.044(5) -0.008(6)
O5 0.216(9) 0.175(8) 0.140(7) -0.041(6) 0.020(6) -0.060(7)
C1 0.040(2) 0.046(3) 0.042(2) -0.001(2) -0.006(2) -0.004(2)
C2 0.046(3) 0.058(3) 0.052(3) -0.004(2) -0.009(2) -0.012(2)
C3 0.041(3) 0.063(3) 0.062(3) -0.004(3) -0.009(2) -0.013(3)
C4 0.034(3) 0.062(3) 0.061(3) 0.001(3) 0.001(2) -0.008(3)
C5 0.051(4) 0.115(6) 0.091(6) -0.013(5) 0.020(4) -0.008(4)
C6 0.045(2) 0.043(3) 0.039(2) 0.003(2) -0.001(2) -0.005(2)
C7 0.061(3) 0.050(3) 0.046(3) -0.008(2) 0.003(2) 0.000(3)
C8 0.057(3) 0.048(3) 0.041(3) -0.008(2) -0.005(2) -0.008(2)
C9 0.050(3) 0.054(3) 0.054(3) -0.008(3) 0.009(2) -0.001(3)
C10 0.067(4) 0.079(4) 0.080(4) -0.003(3) -0.005(3) 0.006(3)
C11 0.089(4) 0.082(4) 0.076(4) 0.002(3) -0.016(3) 0.009(4)
C12 0.173(9) 0.079(6) 0.123(8) 0.011(6) -0.051(7) 0.016(7)
C13 0.035(2) 0.037(3) 0.035(2) 0.001(2) 0.003(2) 0.001(2)
C14 0.044(3) 0.048(3) 0.049(3) -0.004(2) 0.008(2) 0.009(2)
C15 0.031(2) 0.046(3) 0.047(3) 0.006(2) 0.000(2) 0.005(2)
C16 0.055(3) 0.055(3) 0.041(3) -0.004(2) 0.004(2) 0.001(3)
C17 0.073(4) 0.067(4) 0.057(3) -0.011(3) 0.002(3) -0.007(3)
C18 0.083(4) 0.078(4) 0.072(4) -0.008(3) 0.007(3) -0.017(3)
C19 0.119(8) 0.151(9) 0.117(8) -0.019(7) 0.024(7) -0.006(7)

loop_
_atom_type_symbol
_atom_type_description
_atom_type_scat_dispersion_real
_atom_type_scat_dispersion_imag
_atom_type_scat_source
C C 0.0033 0.0016 'International Tables Vol C Tables 4.2.6.8 and 6.1.1.4'
H H 0.0000 0.0000 'International Tables Vol C Tables 4.2.6.8 and 6.1.1.4'
N N 0.0061 0.0033 'International Tables Vol C Tables 4.2.6.8 and 6.1.1.4'
O O 0.0106 0.0060 'International Tables Vol C Tables 4.2.6.8 and 6.1.1.4'
Pd Pd -0.9988 1.0072 'International Tables Vol C Tables 4.2.6.8 and 6.1.1.4'
Cl Cl 0.1484 0.1585 'International Tables Vol C Tables 4.2.6.8 and 6.1.1.4'

loop_
_geom_angle_atom_site_label_1
_geom_angle_atom_site_label_2
_geom_angle_atom_site_label_3
_geom_angle
_geom_angle_site_symmetry_1
_geom_angle_site_symmetry_3
C6 Pd1 C13 98.2(2) . 2
C6 Pd1 N5 173.5(2) . .
C13 Pd1 N5 86.3(2) 2 .
C6 Pd1 N1 78.8(2) . .
C13 Pd1 N1 174.4(2) 2 .
N5 Pd1 N1 97.05(18) . .
C1 N1 N2 121.3(5) . .
C1 N1 Pd1 115.0(4) . .
N2 N1 Pd1 123.6(4) . .
C4 N2 N1 117.2(5) . .
C6 N3 C8 111.0(5) . .
C6 N3 C1 119.0(5) . .
C8 N3 C1 129.4(5) . .
C6 N4 C7 111.0(5) . .
C6 N4 C9 126.1(5) . .
C7 N4 C9 122.3(5) . .
C13 N5 C15 107.5(5) . .
C13 N5 Pd1 120.7(4) . .
C15 N5 Pd1 131.5(4) . .
C13 N6 C14 109.3(5) . .
C13 N6 C16 126.5(5) . .
C14 N6 C16 124.1(5) . .
C4 O1 C5 116.9(5) . .
N1 C1 C2 122.6(6) . .
N1 C1 N3 113.3(5) . .
C2 C1 N3 124.1(6) . .
C3 C2 C1 116.9(6) . .
C2 C3 C4 117.6(6) . .
N2 C4 O1 118.3(6) . .
N2 C4 C3 124.3(6) . .
O1 C4 C3 117.4(6) . .
N4 C6 N3 103.8(5) . .
N4 C6 Pd1 142.3(5) . .
N3 C6 Pd1 113.5(4) . .
C8 C7 N4 107.9(6) . .
C7 C8 N3 106.1(6) . .
N4 C9 C10 110.1(6) . .
C11 C10 C9 117.3(7) . .
C10 C11 C12 116.3(9) . .
N5 C13 N6 108.0(5) . .
N5 C13 Pd1 123.7(4) . 2
N6 C13 Pd1 128.3(4) . 2
C15 C14 N6 106.0(5) . .
C14 C15 N5 109.2(5) . .
N6 C16 C17 111.9(6) . .
C18 C17 C16 115.8(7) . .
C19 C18 C17 115.1(9) . .

loop_
_geom_bond_atom_site_label_1
_geom_bond_atom_site_label_2
_geom_bond_distance
_geom_bond_site_symmetry_2
Pd1 C6 1.978(6) .
Pd1 C13 1.982(6) 2
Pd1 N5 2.043(4) .
Pd1 N1 2.093(5) .
N1 C1 1.317(8) .
N1 N2 1.349(7) .
N2 C4 1.317(8) .
N3 C6 1.378(8) .
N3 C8 1.388(8) .
N3 C1 1.397(8) .
N4 C6 1.337(8) .
N4 C7 1.393(8) .
N4 C9 1.474(8) .
N5 C13 1.345(7) .
N5 C15 1.378(7) .
N6 C13 1.354(7) .
N6 C14 1.378(8) .
N6 C16 1.459(8) .
O1 C4 1.339(8) .
O1 C5 1.429(10) .
C1 C2 1.397(8) .
C2 C3 1.356(10) .
C3 C4 1.399(10) .
C7 C8 1.322(9) .
C9 C10 1.517(11) .
C10 C11 1.424(12) .
C11 C12 1.503(12) .
C13 Pd1 1.982(6) 2
C14 C15 1.350(9) .
C16 C17 1.528(10) .
C17 C18 1.490(11) .
C18 C19 1.422(14) .

loop_
_geom_torsion_atom_site_label_1
_geom_torsion_atom_site_label_2
_geom_torsion_atom_site_label_3
_geom_torsion_atom_site_label_4
_geom_torsion
_geom_torsion_site_symmetry_1
_geom_torsion_site_symmetry_4
C6 Pd1 N1 C1 6.2(4) . .
C13 Pd1 N1 C1 -52(2) 2 .
N5 Pd1 N1 C1 -178.8(4) . .
C6 Pd1 N1 N2 -177.4(5) . .
C13 Pd1 N1 N2 125(2) 2 .
N5 Pd1 N1 N2 -2.4(5) . .
C1 N1 N2 C4 -0.6(9) . .
Pd1 N1 N2 C4 -176.8(5) . .
C6 Pd1 N5 C13 -82.7(19) . .
C13 Pd1 N5 C13 51.7(4) 2 .
N1 Pd1 N5 C13 -132.7(4) . .
C6 Pd1 N5 C15 103.0(19) . .
C13 Pd1 N5 C15 -122.6(5) 2 .
N1 Pd1 N5 C15 53.0(5) . .
N2 N1 C1 C2 -0.3(9) . .
Pd1 N1 C1 C2 176.2(5) . .
N2 N1 C1 N3 177.6(5) . .
Pd1 N1 C1 N3 -5.9(7) . .
C6 N3 C1 N1 1.7(8) . .
C8 N3 C1 N1 -168.8(6) . .
C6 N3 C1 C2 179.5(6) . .
C8 N3 C1 C2 9.0(10) . .
N1 C1 C2 C3 1.2(10) . .
N3 C1 C2 C3 -176.4(6) . .
C1 C2 C3 C4 -1.1(10) . .
N1 N2 C4 O1 -178.0(6) . .
N1 N2 C4 C3 0.7(10) . .
C5 O1 C4 N2 1.0(10) . .
C5 O1 C4 C3 -177.7(7) . .
C2 C3 C4 N2 0.2(11) . .
C2 C3 C4 O1 178.9(7) . .
C7 N4 C6 N3 -1.5(7) . .
C9 N4 C6 N3 170.0(6) . .
C7 N4 C6 Pd1 -173.0(6) . .
C9 N4 C6 Pd1 -1.5(11) . .
C8 N3 C6 N4 1.4(7) . .
C1 N3 C6 N4 -170.7(5) . .
C8 N3 C6 Pd1 175.8(4) . .
C1 N3 C6 Pd1 3.6(7) . .
C13 Pd1 C6 N4 -18.8(8) 2 .
N5 Pd1 C6 N4 115.2(18) . .
N1 Pd1 C6 N4 166.0(8) . .
C13 Pd1 C6 N3 170.3(4) 2 .
N5 Pd1 C6 N3 -56(2) . .
N1 Pd1 C6 N3 -5.0(4) . .
C6 N4 C7 C8 1.1(8) . .
C9 N4 C7 C8 -170.8(6) . .
N4 C7 C8 N3 -0.2(7) . .
C6 N3 C8 C7 -0.8(7) . .
C1 N3 C8 C7 170.3(6) . .
C6 N4 C9 C10 -95.4(8) . .
C7 N4 C9 C10 75.2(8) . .
N4 C9 C10 C11 55.9(10) . .
C9 C10 C11 C12 176.8(8) . .
C15 N5 C13 N6 0.0(6) . .
Pd1 N5 C13 N6 -175.5(3) . .
C15 N5 C13 Pd1 179.4(4) . 2
Pd1 N5 C13 Pd1 3.9(6) . 2
C14 N6 C13 N5 0.1(7) . .
C16 N6 C13 N5 175.8(5) . .
C14 N6 C13 Pd1 -179.3(4) . 2
C16 N6 C13 Pd1 -3.6(9) . 2
C13 N6 C14 C15 -0.2(7) . .
C16 N6 C14 C15 -176.0(6) . .
N6 C14 C15 N5 0.2(7) . .
C13 N5 C15 C14 -0.1(7) . .
Pd1 N5 C15 C14 174.8(4) . .
C13 N6 C16 C17 -107.0(7) . .
C14 N6 C16 C17 68.1(8) . .
N6 C16 C17 C18 60.7(9) . .
C16 C17 C18 C19 74.8(11) . .
